data_2015097
loop_
_publ_author_name
'Stefan G. Ebbinghaus'

_publ_section_title
;
 High- and low-temperature La~2~RuO~5~ by powder neutron diffraction
;
_journal_coeditor_code TY1006
_journal_issue 9
_journal_name_full 'Acta Crystallographica Section C'
_journal_page_first i96
_journal_page_last i98
_journal_paper_doi 10.1107/S010827010501509X
_journal_volume 61
_journal_year 2005
_chemical_formula_iupac 'La2 Ru O5'
_chemical_formula_moiety 'La2 O5 Ru'
_chemical_formula_sum 'La2 O5 Ru'
_chemical_formula_weight 458.89
_chemical_name_systematic
;
dilanthanum ruthenium pentoxide
;
_space_group_IT_number 14
_symmetry_cell_setting monoclinic
_symmetry_space_group_name_Hall '-P 2ybc'
_symmetry_space_group_name_H-M 'P 1 21/c 1'
_cell_angle_alpha 90
_cell_angle_beta 100.79(2)
_cell_angle_gamma 90
_cell_formula_units_Z 4
_cell_length_a 9.1850(4)
_cell_length_b 5.8294(2)
_cell_length_c 7.9552(3)
_cell_measurement_temperature 293
_cell_volume 418.41(4)
_computing_cell_refinement 'Fullprof2000 (Rodr\'iguez-Carvajal, 1990)'
_computing_data_collection 'SINQ Instrument Control System (SICS) (reference?)'
_computing_data_reduction 'SINQ Instrument Control System (SICS)'
_computing_molecular_graphics 'ATOMS for Windows (Dowty, 1995)'
_computing_publication_material 'program (reference?)'
_computing_structure_refinement
;
Fullprof2000
;
_computing_structure_solution 'program (reference?)'
_diffrn_ambient_temperature 293
_diffrn_measured_fraction_theta_full 1.00
_diffrn_measurement_device_type 'SINQ HRPT'
_diffrn_radiation_monochromator 'Ge (533)'
_diffrn_radiation_probe neutron
_diffrn_radiation_type neutron
_diffrn_radiation_wavelength 1.4935
_diffrn_reflns_limit_h_max 12
_diffrn_reflns_limit_h_min -11
_diffrn_reflns_limit_k_max 7
_diffrn_reflns_limit_k_min 0
_diffrn_reflns_limit_l_max 10
_diffrn_reflns_limit_l_min 0
_diffrn_reflns_number 1054
_diffrn_reflns_theta_full 86.42
_diffrn_reflns_theta_max 86.42
_diffrn_reflns_theta_min 4.75
_exptl_absorpt_coefficient_mu 0.2927
_exptl_absorpt_correction_type cylinder
_exptl_absorpt_process_details
;
(Rodr\'iguez-Carvajal, 1990)
;
_exptl_crystal_density_diffrn 7.285
_exptl_crystal_density_method 'Not Measured'
_refine_ls_goodness_of_fit_all 1.61
_refine_ls_hydrogen_treatment none
_refine_ls_matrix_type fullcycle
_refine_ls_number_parameters 46
_refine_ls_restrained_S_all 1.61
_refine_ls_R_factor_all 0.0258
_refine_ls_shift/su_max 0.0001
_refine_ls_shift/su_mean 0.0000
_refine_ls_structure_factor_coef Inet
_refine_ls_weighting_scheme sigma
_reflns_number_total 1054
_cod_data_source_file ty1006.cif
_cod_data_source_block HT
_cod_depositor_comments
;
The following automatic conversions were performed:
'_symmetry_cell_setting' value 'Monoclinic' changed to 'monoclinic'
according to '/home/saulius/struct/CIF-dictionaries/cif_core.dic'
dictionary named 'cif_core.dic' version 2.4.1 from 2010-06-29.

Automatic conversion script
Id: cif_fix_enum 1527 2010-12-29 10:47:43Z saulius 

The following automatic conversions were performed:

'_symmetry_cell_setting' value 'Monoclinic' changed to 'monoclinic'
according to /home/saulius/struct/CIF-dictionaries/cif_core.dic
dictionary named 'cif_core.dic' version 2.4.1 from 2010-06-29.

Automatic conversion script
Id: cif_fix_values 1715 2011-07-08 13:25:40Z adriana 
;
_cod_original_cell_volume 418.42(4)
_cod_original_sg_symbol_H-M 'P 21/c'
_cod_database_code 2015097

loop_
_symmetry_equiv_pos_site_id
_symmetry_equiv_pos_as_xyz
1 x,y,z
2 -x,1/2+y,1/2-z
3 -x,-y,-z
4 x,1/2-y,1/2+z

loop_
_atom_site_label
_atom_site_fract_x
_atom_site_fract_y
_atom_site_fract_z
_atom_site_U_iso_or_equiv
_atom_site_thermal_displace_type
_atom_site_calc_flag
_atom_site_refinement_flags
_atom_site_occupancy
_atom_site_type_symbol
La1 0.1709(3) 0.2512(7) 0.5383(4) 0.0048(5) Uiso . . 1.000 La
La2 0.4466(3) 0.7638(8) 0.1197(3) 0.0056(6) Uiso . . 1.000 La
Ru1 0.1497(4) 0.7522(11) 0.2878(6) 0.0049(5) Uiso . . 1.000 Ru
O1 0.2767(5) 0.4881(7) 0.2803(6) 0.0096(3) Uiso . . 1.000 O
O2 0.3114(5) -0.0349(9) 0.3713(6) 0.0096(3) Uiso . . 1.000 O
O3 0.0225(5) 0.0433(10) 0.2925(8) 0.0096(3) Uiso . . 1.000 O
O4 -0.1482(6) 0.3324(7) 0.4632(8) 0.0096(3) Uiso . . 1.000 O
O5 0.4225(6) 0.3365(8) 0.6024(7) 0.0096(3) Uiso . . 1.000 O

loop_
_atom_type_symbol
_atom_type_description
_atom_type_scat_source
Ru Ru 'International Tables for Crystallography (Vol. IV)'
O O 'International Tables for Crystallography (Vol. IV)'
La La 'International Tables for Crystallography (Vol. IV)'

loop_
_geom_angle_atom_site_label_1
_geom_angle_atom_site_label_2
_geom_angle_atom_site_label_3
_geom_angle_site_symmetry_1
_geom_angle_site_symmetry_3
_geom_angle
_geom_angle_publ_flag
O1 Ru1 O2 . 1_565 95.2(4) yes
O1 Ru1 O3 . 1_565 177.2(5) yes
O1 Ru1 O3 . 2_555 87.2(4) yes
O1 Ru1 O4 . 2_555 92.6(4) yes
O1 Ru1 O4 . 3_566 87.2(4) yes
O2 Ru1 O3 1_565 1_565 82.5(4) yes
O2 Ru1 O3 1_565 2_555 177.3(5) yes
O2 Ru1 O4 1_565 2_555 93.0(4) yes
O2 Ru1 O4 1_565 3_566 88.1(4) yes
O3 Ru1 O3 1_565 2_555 95.1(5) yes
O3 Ru1 O4 1_565 2_555 86.0(4) yes
O3 Ru1 O4 1_565 3_566 94.2(4) yes
O3 Ru1 O4 2_555 2_555 88.1(4) yes
O3 Ru1 O4 2_555 3_566 90.8(5) yes
O4 Ru1 O4 2_555 3_566 178.9(6) yes
Ru1 O3 Ru1 1_545 2_545 155.4(5) yes
Ru1 O4 Ru1 2_545 3_566 152.8(4) yes

loop_
_geom_bond_atom_site_label_1
_geom_bond_atom_site_label_2
_geom_bond_site_symmetry_1
_geom_bond_site_symmetry_2
_geom_bond_distance
_geom_bond_publ_flag
Ru1 O1 . . 1.939(7) yes
Ru1 O2 . 1_565 1.954(7) yes
Ru1 O3 . 1_565 2.065(8) yes
Ru1 O3 . 2_555 2.004(7) yes
Ru1 O4 . 2_555 2.048(8) yes
Ru1 O4 . 3_566 2.044(8) yes
Ru1 Ru1 1_545 2_545 3.975(8) yes
Ru1 Ru1 2_545 3_566 3.978(7) yes
